data_7132020
loop_
_publ_author_name
'Zurakowski, Joseph A.'
'Drover, Marcus W.'

_publ_section_title
;
 Cooperative Bond Activations by a Tucked-In Iron Complex
;
_journal_name_full 'Chemical Communications'
_journal_paper_doi 10.1039/D3CC03325B
_journal_year 2023
_chemical_formula_moiety 'C25 H46 Fe O2 P2'
_chemical_formula_sum 'C25 H46 Fe O2 P2'
_chemical_formula_weight 496.41
_space_group_crystal_system monoclinic
_space_group_IT_number 14
_space_group_name_Hall '-P 2ybc'
_space_group_name_H-M_alt 'P 1 21/c 1'
_atom_sites_solution_hydrogens geom
_atom_sites_solution_primary dual
_audit_creation_date 2023-03-27
_audit_creation_method
;
Olex2 1.3
(compiled 2020.11.12 svn.r5f609507 for OlexSys, GUI svn.r6408)
;
_audit_update_record
;
2023-05-31 deposited with the CCDC.	2023-08-15 downloaded from the CCDC.
;
_cell_angle_alpha 90
_cell_angle_beta 100.195(2)
_cell_angle_gamma 90
_cell_formula_units_Z 4
_cell_length_a 18.7645(10)
_cell_length_b 8.6734(4)
_cell_length_c 16.7609(9)
_cell_measurement_reflns_used 9841
_cell_measurement_temperature 170.0
_cell_measurement_theta_max 28.31
_cell_measurement_theta_min 2.21
_cell_volume 2684.8(2)
_computing_cell_refinement 'SAINT V8.40B (?, 2016)'
_computing_data_reduction 'SAINT V8.40B (?, 2016)'
_computing_molecular_graphics 'Olex2 1.3 (Dolomanov et al., 2009)'
_computing_publication_material 'Olex2 1.3 (Dolomanov et al., 2009)'
_computing_structure_refinement 'SHELXL 2018/3 (Sheldrick, 2015)'
_computing_structure_solution 'SHELXT 2018/2 (Sheldrick, 2018)'
_diffrn_ambient_temperature 170.0
_diffrn_measured_fraction_theta_full 0.999
_diffrn_measured_fraction_theta_max 0.997
_diffrn_measurement_device_type 'Bruker APEX-II CCD'
_diffrn_measurement_method '\f and \w scans'
_diffrn_radiation_type MoK\a
_diffrn_radiation_wavelength 0.71073
_diffrn_reflns_av_R_equivalents 0.0543
_diffrn_reflns_av_unetI/netI 0.0263
_diffrn_reflns_Laue_measured_fraction_full 0.999
_diffrn_reflns_Laue_measured_fraction_max 0.997
_diffrn_reflns_limit_h_max 25
_diffrn_reflns_limit_h_min -25
_diffrn_reflns_limit_k_max 11
_diffrn_reflns_limit_k_min -11
_diffrn_reflns_limit_l_max 22
_diffrn_reflns_limit_l_min -22
_diffrn_reflns_number 76191
_diffrn_reflns_point_group_measured_fraction_full 0.999
_diffrn_reflns_point_group_measured_fraction_max 0.997
_diffrn_reflns_theta_full 25.242
_diffrn_reflns_theta_max 28.341
_diffrn_reflns_theta_min 2.469
_diffrn_source_current 1.4
_diffrn_source_power 0.07
_diffrn_source_voltage 50.0
_diffrn_standards_number 0
_exptl_absorpt_coefficient_mu 0.699
_exptl_absorpt_correction_T_max 0.7457
_exptl_absorpt_correction_T_min 0.6800
_exptl_absorpt_correction_type multi-scan
_exptl_absorpt_process_details
;
SADABS-2016/2 (Bruker,2016/2) was used for absorption correction.
wR2(int) was 0.1266 before and 0.0595 after correction.
The Ratio of minimum to maximum transmission is 0.9119.
The \l/2 correction factor is Not present.
;
_exptl_crystal_colour 'clear violet'
_exptl_crystal_colour_lustre clear
_exptl_crystal_colour_primary violet
_exptl_crystal_density_diffrn 1.228
_exptl_crystal_description plate
_exptl_crystal_F_000 1072
_exptl_crystal_size_max 0.15
_exptl_crystal_size_mid 0.04
_exptl_crystal_size_min 0.02
_refine_diff_density_max 0.487
_refine_diff_density_min -0.220
_refine_diff_density_rms 0.058
_refine_ls_extinction_method none
_refine_ls_goodness_of_fit_ref 1.063
_refine_ls_hydrogen_treatment constr
_refine_ls_matrix_type full
_refine_ls_number_parameters 279
_refine_ls_number_reflns 6700
_refine_ls_number_restraints 0
_refine_ls_restrained_S_all 1.063
_refine_ls_R_factor_all 0.0320
_refine_ls_R_factor_gt 0.0278
_refine_ls_shift/su_max 0.002
_refine_ls_shift/su_mean 0.000
_refine_ls_structure_factor_coef Fsqd
_refine_ls_weighting_details 'w=1/[\s^2^(Fo^2^)+(0.0332P)^2^+1.0765P] where P=(Fo^2^+2Fc^2^)/3'
_refine_ls_weighting_scheme calc
_refine_ls_wR_factor_gt 0.0682
_refine_ls_wR_factor_ref 0.0714
_reflns_Friedel_coverage 0.000
_reflns_number_gt 6094
_reflns_number_total 6700
_reflns_threshold_expression 'I > 2\s(I)'
_cod_data_source_file d3cc03325b3.cif
_cod_data_source_block 3
_cod_database_code 7132020
_shelx_shelxl_version_number 2018/3
_shelx_space_group_comment
;
The symmetry employed for this shelxl refinement is uniquely defined
by the following loop, which should always be used as a source of
symmetry information in preference to the above space-group names.
They are only intended as comments.
;
_shelx_estimated_absorpt_t_max 0.986
_shelx_estimated_absorpt_t_min 0.902
_olex2_refinement_description
;
1. Fixed Uiso
 At 1.2 times of:
  All C(H,H) groups
 At 1.5 times of:
  All C(H,H,H) groups
2.a Secondary CH2 refined with riding coordinates:
 C23(H23A,H23B), C17(H17A,H17B), C14(H14A,H14B), C12(H12A,H12B), C13(H13A,
 H13B), C20(H20A,H20B), C1(H1A,H1B), C24(H24A,H24B), C18(H18A,H18B), C15(H15A,
 H15B), C21(H21A,H21B)
2.b Idealised Me refined as rotating group:
 C9(H9A,H9B,H9C), C10(H10A,H10B,H10C), C8(H8A,H8B,H8C), C11(H11A,H11B,H11C),
 C16(H16A,H16B,H16C), C25(H25A,H25B,H25C), C19(H19A,H19B,H19C), C22(H22A,H22B,
 H22C)
;
_olex2_submission_special_instructions 'No special instructions were received'

loop_
_space_group_symop_operation_xyz
'x, y, z'
'-x, y+1/2, -z+1/2'
'-x, -y, -z'
'x, -y-1/2, z-1/2'

loop_
_atom_site_label
_atom_site_type_symbol
_atom_site_fract_x
_atom_site_fract_y
_atom_site_fract_z
_atom_site_U_iso_or_equiv
_atom_site_adp_type
_atom_site_occupancy
_atom_site_site_symmetry_order
_atom_site_calc_flag
_atom_site_refinement_flags_posn
_atom_site_refinement_flags_adp
_atom_site_refinement_flags_occupancy
_atom_site_disorder_assembly
_atom_site_disorder_group
Fe1 Fe 0.74836(2) 0.52635(2) 0.37487(2) 0.01452(5) Uani 1 1 d . . . . .
P2 P 0.64124(2) 0.62332(3) 0.32197(2) 0.01701(7) Uani 1 1 d . . . . .
P1 P 0.79226(2) 0.75917(3) 0.35722(2) 0.01848(7) Uani 1 1 d . . . . .
O1 O 0.72885(5) 0.59776(10) 0.48334(5) 0.02198(18) Uani 1 1 d . . . . .
O2 O 0.74840(7) 0.55377(15) 0.61611(6) 0.0436(3) Uani 1 1 d . . . . .
C4 C 0.73965(6) 0.31791(13) 0.30972(7) 0.0190(2) Uani 1 1 d . . . . .
C23 C 0.86126(7) 0.79212(15) 0.29394(8) 0.0243(3) Uani 1 1 d . . . . .
H23A H 0.905000 0.732570 0.317322 0.029 Uiso 1 1 calc R U . . .
H23B H 0.842975 0.749242 0.239417 0.029 Uiso 1 1 calc R U . . .
C5 C 0.80992(7) 0.38024(14) 0.31308(8) 0.0206(2) Uani 1 1 d . . . . .
C3 C 0.72754(7) 0.29506(13) 0.39114(8) 0.0208(2) Uani 1 1 d . . . . .
C6 C 0.84359(7) 0.39403(15) 0.39656(8) 0.0235(2) Uani 1 1 d . . . . .
C17 C 0.59543(7) 0.59645(16) 0.21632(8) 0.0261(3) Uani 1 1 d . . . . .
H17A H 0.584075 0.485591 0.207650 0.031 Uiso 1 1 calc R U . . .
H17B H 0.548883 0.653021 0.208474 0.031 Uiso 1 1 calc R U . . .
C2 C 0.79245(7) 0.34303(14) 0.44396(7) 0.0229(2) Uani 1 1 d . . . . .
C9 C 0.69208(8) 0.26647(15) 0.23302(8) 0.0265(3) Uani 1 1 d . . . . .
H9A H 0.643217 0.246171 0.243559 0.040 Uiso 1 1 calc R U . . .
H9B H 0.711904 0.172082 0.213371 0.040 Uiso 1 1 calc R U . . .
H9C H 0.689996 0.347510 0.191923 0.040 Uiso 1 1 calc R U . . .
C14 C 0.56854(7) 0.57441(16) 0.37809(8) 0.0247(3) Uani 1 1 d . . . . .
H14A H 0.554438 0.465911 0.365540 0.030 Uiso 1 1 calc R U . . .
H14B H 0.588971 0.579426 0.436684 0.030 Uiso 1 1 calc R U . . .
C7 C 0.75460(8) 0.51852(16) 0.54686(8) 0.0256(3) Uani 1 1 d . . . . .
C12 C 0.71888(7) 0.88809(14) 0.30896(8) 0.0229(2) Uani 1 1 d . . . . .
H12A H 0.729256 0.995231 0.327863 0.027 Uiso 1 1 calc R U . . .
H12B H 0.715625 0.886022 0.249366 0.027 Uiso 1 1 calc R U . . .
C13 C 0.64727(7) 0.83460(14) 0.33104(8) 0.0228(2) Uani 1 1 d . . . . .
H13A H 0.606278 0.882873 0.294199 0.027 Uiso 1 1 calc R U . . .
H13B H 0.644702 0.866008 0.387248 0.027 Uiso 1 1 calc R U . . .
C20 C 0.82521(8) 0.87043(16) 0.45016(8) 0.0266(3) Uani 1 1 d . . . . .
H20A H 0.832246 0.978794 0.434697 0.032 Uiso 1 1 calc R U . . .
H20B H 0.787166 0.869722 0.484235 0.032 Uiso 1 1 calc R U . . .
C1 C 0.79582(9) 0.37017(17) 0.53277(8) 0.0327(3) Uani 1 1 d . . . . .
H1A H 0.847003 0.379418 0.559816 0.039 Uiso 1 1 calc R U . . .
H1B H 0.774200 0.281275 0.556861 0.039 Uiso 1 1 calc R U . . .
C10 C 0.84555(8) 0.40222(17) 0.24049(9) 0.0308(3) Uani 1 1 d . . . . .
H10A H 0.811147 0.449841 0.196603 0.046 Uiso 1 1 calc R U . . .
H10B H 0.860860 0.301939 0.222523 0.046 Uiso 1 1 calc R U . . .
H10C H 0.887916 0.469243 0.254946 0.046 Uiso 1 1 calc R U . . .
C24 C 0.88403(8) 0.95904(16) 0.28367(10) 0.0318(3) Uani 1 1 d . . . . .
H24A H 0.840837 1.021109 0.261275 0.038 Uiso 1 1 calc R U . . .
H24B H 0.905218 1.002209 0.337315 0.038 Uiso 1 1 calc R U . . .
C8 C 0.66351(8) 0.22370(16) 0.41869(9) 0.0316(3) Uani 1 1 d . . . . .
H8A H 0.648074 0.289196 0.460140 0.047 Uiso 1 1 calc R U . . .
H8B H 0.676738 0.121504 0.441556 0.047 Uiso 1 1 calc R U . . .
H8C H 0.623752 0.213619 0.372442 0.047 Uiso 1 1 calc R U . . .
C18 C 0.63787(9) 0.64957(18) 0.15186(8) 0.0342(3) Uani 1 1 d . . . . .
H18A H 0.686786 0.602967 0.162953 0.041 Uiso 1 1 calc R U . . .
H18B H 0.643651 0.762975 0.155137 0.041 Uiso 1 1 calc R U . . .
C15 C 0.49979(8) 0.6718(2) 0.36323(10) 0.0403(4) Uani 1 1 d . . . . .
H15A H 0.512561 0.781044 0.375626 0.048 Uiso 1 1 calc R U . . .
H15B H 0.477256 0.665106 0.305289 0.048 Uiso 1 1 calc R U . . .
C11 C 0.92195(8) 0.43067(19) 0.42680(11) 0.0375(3) Uani 1 1 d . . . . .
H11A H 0.936665 0.517037 0.395682 0.056 Uiso 1 1 calc R U . . .
H11B H 0.951581 0.340106 0.420167 0.056 Uiso 1 1 calc R U . . .
H11C H 0.928731 0.458770 0.484281 0.056 Uiso 1 1 calc R U . . .
C16 C 0.44546(8) 0.6190(2) 0.41512(10) 0.0457(4) Uani 1 1 d . . . . .
H16A H 0.431055 0.512368 0.401285 0.069 Uiso 1 1 calc R U . . .
H16B H 0.402681 0.685783 0.404935 0.069 Uiso 1 1 calc R U . . .
H16C H 0.467693 0.624929 0.472528 0.069 Uiso 1 1 calc R U . . .
C21 C 0.89540(9) 0.8129(2) 0.50103(9) 0.0363(3) Uani 1 1 d . . . . .
H21A H 0.933169 0.806974 0.466706 0.044 Uiso 1 1 calc R U . . .
H21B H 0.887829 0.707678 0.520868 0.044 Uiso 1 1 calc R U . . .
C25 C 0.93919(9) 0.9701(2) 0.22736(11) 0.0412(4) Uani 1 1 d . . . . .
H25A H 0.917643 0.931212 0.173597 0.062 Uiso 1 1 calc R U . . .
H25B H 0.981886 0.908286 0.249294 0.062 Uiso 1 1 calc R U . . .
H25C H 0.953544 1.077980 0.222940 0.062 Uiso 1 1 calc R U . . .
C19 C 0.60091(14) 0.6057(3) 0.06648(10) 0.0600(6) Uani 1 1 d . . . . .
H19A H 0.628331 0.648481 0.027011 0.090 Uiso 1 1 calc R U . . .
H19B H 0.551573 0.647334 0.056104 0.090 Uiso 1 1 calc R U . . .
H19C H 0.599042 0.493175 0.061406 0.090 Uiso 1 1 calc R U . . .
C22 C 0.92149(12) 0.9177(3) 0.57310(13) 0.0647(6) Uani 1 1 d . . . . .
H22A H 0.930376 1.021313 0.553633 0.097 Uiso 1 1 calc R U . . .
H22B H 0.966449 0.876404 0.604525 0.097 Uiso 1 1 calc R U . . .
H22C H 0.884450 0.923030 0.607532 0.097 Uiso 1 1 calc R U . . .

loop_
_atom_site_aniso_label
_atom_site_aniso_U_11
_atom_site_aniso_U_22
_atom_site_aniso_U_33
_atom_site_aniso_U_23
_atom_site_aniso_U_13
_atom_site_aniso_U_12
Fe1 0.01547(9) 0.01403(9) 0.01428(8) -0.00005(6) 0.00327(6) 0.00088(6)
P2 0.01668(14) 0.01745(14) 0.01691(14) 0.00194(10) 0.00302(11) 0.00151(10)
P1 0.02007(15) 0.01680(14) 0.01937(15) -0.00133(11) 0.00564(11) -0.00259(11)
O1 0.0249(4) 0.0220(4) 0.0191(4) 0.0013(3) 0.0039(3) 0.0022(3)
O2 0.0633(8) 0.0505(7) 0.0180(5) -0.0006(4) 0.0101(5) 0.0166(6)
C4 0.0221(6) 0.0150(5) 0.0203(5) -0.0011(4) 0.0044(4) 0.0020(4)
C23 0.0235(6) 0.0247(6) 0.0263(6) 0.0000(5) 0.0091(5) -0.0028(5)
C5 0.0217(6) 0.0183(5) 0.0231(6) -0.0013(4) 0.0071(5) 0.0040(4)
C3 0.0263(6) 0.0142(5) 0.0233(6) 0.0010(4) 0.0083(5) 0.0017(4)
C6 0.0203(6) 0.0216(6) 0.0272(6) -0.0017(5) 0.0007(5) 0.0061(5)
C17 0.0259(6) 0.0302(7) 0.0205(6) 0.0006(5) -0.0006(5) 0.0032(5)
C2 0.0318(7) 0.0175(5) 0.0186(5) 0.0019(4) 0.0022(5) 0.0080(5)
C9 0.0321(7) 0.0216(6) 0.0240(6) -0.0046(5) 0.0000(5) -0.0007(5)
C14 0.0190(6) 0.0297(6) 0.0265(6) 0.0092(5) 0.0067(5) 0.0026(5)
C7 0.0292(7) 0.0291(7) 0.0184(6) -0.0004(5) 0.0045(5) 0.0013(5)
C12 0.0269(6) 0.0165(5) 0.0263(6) 0.0028(5) 0.0076(5) 0.0011(5)
C13 0.0235(6) 0.0189(6) 0.0269(6) 0.0016(5) 0.0072(5) 0.0041(5)
C20 0.0318(7) 0.0238(6) 0.0248(6) -0.0054(5) 0.0062(5) -0.0048(5)
C1 0.0472(9) 0.0310(7) 0.0183(6) 0.0028(5) 0.0017(6) 0.0103(6)
C10 0.0343(7) 0.0288(7) 0.0339(7) -0.0030(6) 0.0191(6) 0.0005(6)
C24 0.0309(7) 0.0279(7) 0.0394(8) 0.0017(6) 0.0138(6) -0.0079(6)
C8 0.0393(8) 0.0211(6) 0.0397(8) 0.0011(6) 0.0213(6) -0.0022(5)
C18 0.0491(9) 0.0321(7) 0.0218(6) 0.0035(5) 0.0072(6) 0.0013(6)
C15 0.0244(7) 0.0613(11) 0.0378(8) 0.0230(8) 0.0131(6) 0.0164(7)
C11 0.0219(7) 0.0383(8) 0.0485(9) -0.0063(7) -0.0041(6) 0.0069(6)
C16 0.0232(7) 0.0764(13) 0.0403(9) 0.0221(8) 0.0128(6) 0.0121(7)
C21 0.0348(8) 0.0421(8) 0.0302(7) -0.0102(6) 0.0007(6) -0.0015(6)
C25 0.0332(8) 0.0434(9) 0.0516(10) 0.0109(7) 0.0200(7) -0.0069(7)
C19 0.0949(17) 0.0619(12) 0.0215(8) -0.0024(8) 0.0061(9) -0.0050(12)
C22 0.0547(12) 0.0847(16) 0.0472(11) -0.0354(11) -0.0120(9) 0.0062(11)

loop_
_atom_type_symbol
_atom_type_description
_atom_type_scat_dispersion_real
_atom_type_scat_dispersion_imag
_atom_type_scat_source
C C 0.0033 0.0016 'International Tables Vol C Tables 4.2.6.8 and 6.1.1.4'
H H 0.0000 0.0000 'International Tables Vol C Tables 4.2.6.8 and 6.1.1.4'
Fe Fe 0.3463 0.8444 'International Tables Vol C Tables 4.2.6.8 and 6.1.1.4'
O O 0.0106 0.0060 'International Tables Vol C Tables 4.2.6.8 and 6.1.1.4'
P P 0.1023 0.0942 'International Tables Vol C Tables 4.2.6.8 and 6.1.1.4'

loop_
_geom_angle_atom_site_label_1
_geom_angle_atom_site_label_2
_geom_angle_atom_site_label_3
_geom_angle
_geom_angle_site_symmetry_1
_geom_angle_site_symmetry_3
_geom_angle_publ_flag
P2 Fe1 P1 86.162(13) . . ?
O1 Fe1 P2 86.99(3) . . ?
O1 Fe1 P1 88.37(3) . . ?
O1 Fe1 C4 136.30(4) . . ?
O1 Fe1 C5 146.29(4) . . ?
O1 Fe1 C3 96.33(4) . . ?
O1 Fe1 C6 107.26(4) . . ?
O1 Fe1 C2 81.29(4) . . ?
C4 Fe1 P2 97.87(3) . . ?
C4 Fe1 P1 135.16(3) . . ?
C4 Fe1 C5 39.34(5) . . ?
C5 Fe1 P2 124.72(4) . . ?
C5 Fe1 P1 103.48(4) . . ?
C3 Fe1 P2 103.98(4) . . ?
C3 Fe1 P1 168.99(4) . . ?
C3 Fe1 C4 40.24(5) . . ?
C3 Fe1 C5 67.33(5) . . ?
C3 Fe1 C6 67.82(5) . . ?
C6 Fe1 P2 163.94(4) . . ?
C6 Fe1 P1 101.28(4) . . ?
C6 Fe1 C4 66.79(5) . . ?
C6 Fe1 C5 39.88(5) . . ?
C2 Fe1 P2 140.06(4) . . ?
C2 Fe1 P1 131.12(4) . . ?
C2 Fe1 C4 67.27(5) . . ?
C2 Fe1 C5 67.05(5) . . ?
C2 Fe1 C3 40.72(5) . . ?
C2 Fe1 C6 39.97(5) . . ?
C17 P2 Fe1 124.98(5) . . ?
C14 P2 Fe1 114.25(4) . . ?
C14 P2 C17 101.56(6) . . ?
C14 P2 C13 103.17(6) . . ?
C13 P2 Fe1 107.87(4) . . ?
C13 P2 C17 102.52(6) . . ?
C23 P1 Fe1 122.33(4) . . ?
C23 P1 C12 101.56(6) . . ?
C23 P1 C20 103.97(6) . . ?
C12 P1 Fe1 110.11(4) . . ?
C20 P1 Fe1 116.12(5) . . ?
C20 P1 C12 99.54(6) . . ?
C7 O1 Fe1 118.72(8) . . ?
C5 C4 Fe1 70.44(7) . . ?
C5 C4 C3 108.51(11) . . ?
C5 C4 C9 123.85(11) . . ?
C3 C4 Fe1 68.66(7) . . ?
C3 C4 C9 127.16(11) . . ?
C9 C4 Fe1 132.96(9) . . ?
P1 C23 H23A 108.1 . . ?
P1 C23 H23B 108.1 . . ?
H23A C23 H23B 107.3 . . ?
C24 C23 P1 116.91(10) . . ?
C24 C23 H23A 108.1 . . ?
C24 C23 H23B 108.1 . . ?
C4 C5 Fe1 70.23(7) . . ?
C4 C5 C6 108.47(11) . . ?
C4 C5 C10 124.14(12) . . ?
C6 C5 Fe1 69.85(7) . . ?
C6 C5 C10 126.70(12) . . ?
C10 C5 Fe1 133.16(9) . . ?
C4 C3 Fe1 71.09(7) . . ?
C4 C3 C8 128.42(12) . . ?
C2 C3 Fe1 68.96(7) . . ?
C2 C3 C4 106.64(11) . . ?
C2 C3 C8 124.76(12) . . ?
C8 C3 Fe1 128.48(9) . . ?
C5 C6 Fe1 70.27(7) . . ?
C5 C6 C11 125.63(13) . . ?
C2 C6 Fe1 68.21(7) . . ?
C2 C6 C5 107.15(11) . . ?
C2 C6 C11 126.52(13) . . ?
C11 C6 Fe1 134.01(10) . . ?
P2 C17 H17A 108.4 . . ?
P2 C17 H17B 108.4 . . ?
H17A C17 H17B 107.5 . . ?
C18 C17 P2 115.49(10) . . ?
C18 C17 H17A 108.4 . . ?
C18 C17 H17B 108.4 . . ?
C3 C2 Fe1 70.32(7) . . ?
C3 C2 C1 122.74(12) . . ?
C6 C2 Fe1 71.82(7) . . ?
C6 C2 C3 109.21(11) . . ?
C6 C2 C1 126.39(13) . . ?
C1 C2 Fe1 112.39(9) . . ?
C4 C9 H9A 109.5 . . ?
C4 C9 H9B 109.5 . . ?
C4 C9 H9C 109.5 . . ?
H9A C9 H9B 109.5 . . ?
H9A C9 H9C 109.5 . . ?
H9B C9 H9C 109.5 . . ?
P2 C14 H14A 107.8 . . ?
P2 C14 H14B 107.8 . . ?
H14A C14 H14B 107.1 . . ?
C15 C14 P2 118.12(9) . . ?
C15 C14 H14A 107.8 . . ?
C15 C14 H14B 107.8 . . ?
O1 C7 C1 116.38(11) . . ?
O2 C7 O1 124.42(13) . . ?
O2 C7 C1 119.19(12) . . ?
P1 C12 H12A 109.8 . . ?
P1 C12 H12B 109.8 . . ?
H12A C12 H12B 108.3 . . ?
C13 C12 P1 109.26(8) . . ?
C13 C12 H12A 109.8 . . ?
C13 C12 H12B 109.8 . . ?
P2 C13 H13A 109.9 . . ?
P2 C13 H13B 109.9 . . ?
C12 C13 P2 109.04(8) . . ?
C12 C13 H13A 109.9 . . ?
C12 C13 H13B 109.9 . . ?
H13A C13 H13B 108.3 . . ?
P1 C20 H20A 108.4 . . ?
P1 C20 H20B 108.4 . . ?
H20A C20 H20B 107.5 . . ?
C21 C20 P1 115.43(10) . . ?
C21 C20 H20A 108.4 . . ?
C21 C20 H20B 108.4 . . ?
C2 C1 C7 110.46(11) . . ?
C2 C1 H1A 109.6 . . ?
C2 C1 H1B 109.6 . . ?
C7 C1 H1A 109.6 . . ?
C7 C1 H1B 109.6 . . ?
H1A C1 H1B 108.1 . . ?
C5 C10 H10A 109.5 . . ?
C5 C10 H10B 109.5 . . ?
C5 C10 H10C 109.5 . . ?
H10A C10 H10B 109.5 . . ?
H10A C10 H10C 109.5 . . ?
H10B C10 H10C 109.5 . . ?
C23 C24 H24A 109.4 . . ?
C23 C24 H24B 109.4 . . ?
H24A C24 H24B 108.0 . . ?
C25 C24 C23 111.35(13) . . ?
C25 C24 H24A 109.4 . . ?
C25 C24 H24B 109.4 . . ?
C3 C8 H8A 109.5 . . ?
C3 C8 H8B 109.5 . . ?
C3 C8 H8C 109.5 . . ?
H8A C8 H8B 109.5 . . ?
H8A C8 H8C 109.5 . . ?
H8B C8 H8C 109.5 . . ?
C17 C18 H18A 109.1 . . ?
C17 C18 H18B 109.1 . . ?
C17 C18 C19 112.49(15) . . ?
H18A C18 H18B 107.8 . . ?
C19 C18 H18A 109.1 . . ?
C19 C18 H18B 109.1 . . ?
C14 C15 H15A 109.2 . . ?
C14 C15 H15B 109.2 . . ?
H15A C15 H15B 107.9 . . ?
C16 C15 C14 111.87(13) . . ?
C16 C15 H15A 109.2 . . ?
C16 C15 H15B 109.2 . . ?
C6 C11 H11A 109.5 . . ?
C6 C11 H11B 109.5 . . ?
C6 C11 H11C 109.5 . . ?
H11A C11 H11B 109.5 . . ?
H11A C11 H11C 109.5 . . ?
H11B C11 H11C 109.5 . . ?
C15 C16 H16A 109.5 . . ?
C15 C16 H16B 109.5 . . ?
C15 C16 H16C 109.5 . . ?
H16A C16 H16B 109.5 . . ?
H16A C16 H16C 109.5 . . ?
H16B C16 H16C 109.5 . . ?
C20 C21 H21A 109.2 . . ?
C20 C21 H21B 109.2 . . ?
C20 C21 C22 111.95(14) . . ?
H21A C21 H21B 107.9 . . ?
C22 C21 H21A 109.2 . . ?
C22 C21 H21B 109.2 . . ?
C24 C25 H25A 109.5 . . ?
C24 C25 H25B 109.5 . . ?
C24 C25 H25C 109.5 . . ?
H25A C25 H25B 109.5 . . ?
H25A C25 H25C 109.5 . . ?
H25B C25 H25C 109.5 . . ?
C18 C19 H19A 109.5 . . ?
C18 C19 H19B 109.5 . . ?
C18 C19 H19C 109.5 . . ?
H19A C19 H19B 109.5 . . ?
H19A C19 H19C 109.5 . . ?
H19B C19 H19C 109.5 . . ?
C21 C22 H22A 109.5 . . ?
C21 C22 H22B 109.5 . . ?
C21 C22 H22C 109.5 . . ?
H22A C22 H22B 109.5 . . ?
H22A C22 H22C 109.5 . . ?
H22B C22 H22C 109.5 . . ?

loop_
_geom_bond_atom_site_label_1
_geom_bond_atom_site_label_2
_geom_bond_distance
_geom_bond_site_symmetry_2
_geom_bond_publ_flag
Fe1 P2 2.2143(3) . ?
Fe1 P1 2.2204(4) . ?
Fe1 O1 2.0147(9) . ?
Fe1 C4 2.1034(12) . ?
Fe1 C5 2.1062(12) . ?
Fe1 C3 2.0709(12) . ?
Fe1 C6 2.1005(12) . ?
Fe1 C2 2.0528(12) . ?
P2 C17 1.8413(13) . ?
P2 C14 1.8384(13) . ?
P2 C13 1.8406(13) . ?
P1 C23 1.8355(13) . ?
P1 C12 1.8456(13) . ?
P1 C20 1.8438(13) . ?
O1 C7 1.2872(16) . ?
O2 C7 1.2256(16) . ?
C4 C5 1.4168(17) . ?
C4 C3 1.4364(17) . ?
C4 C9 1.4974(17) . ?
C23 H23A 0.9900 . ?
C23 H23B 0.9900 . ?
C23 C24 1.5278(18) . ?
C5 C6 1.4347(18) . ?
C5 C10 1.5006(18) . ?
C3 C2 1.4348(18) . ?
C3 C8 1.4955(18) . ?
C6 C2 1.4203(19) . ?
C6 C11 1.5020(19) . ?
C17 H17A 0.9900 . ?
C17 H17B 0.9900 . ?
C17 C18 1.523(2) . ?
C2 C1 1.4974(18) . ?
C9 H9A 0.9800 . ?
C9 H9B 0.9800 . ?
C9 H9C 0.9800 . ?
C14 H14A 0.9900 . ?
C14 H14B 0.9900 . ?
C14 C15 1.5253(19) . ?
C7 C1 1.5409(19) . ?
C12 H12A 0.9900 . ?
C12 H12B 0.9900 . ?
C12 C13 1.5277(17) . ?
C13 H13A 0.9900 . ?
C13 H13B 0.9900 . ?
C20 H20A 0.9900 . ?
C20 H20B 0.9900 . ?
C20 C21 1.521(2) . ?
C1 H1A 0.9900 . ?
C1 H1B 0.9900 . ?
C10 H10A 0.9800 . ?
C10 H10B 0.9800 . ?
C10 H10C 0.9800 . ?
C24 H24A 0.9900 . ?
C24 H24B 0.9900 . ?
C24 C25 1.522(2) . ?
C8 H8A 0.9800 . ?
C8 H8B 0.9800 . ?
C8 H8C 0.9800 . ?
C18 H18A 0.9900 . ?
C18 H18B 0.9900 . ?
C18 C19 1.524(2) . ?
C15 H15A 0.9900 . ?
C15 H15B 0.9900 . ?
C15 C16 1.523(2) . ?
C11 H11A 0.9800 . ?
C11 H11B 0.9800 . ?
C11 H11C 0.9800 . ?
C16 H16A 0.9800 . ?
C16 H16B 0.9800 . ?
C16 H16C 0.9800 . ?
C21 H21A 0.9900 . ?
C21 H21B 0.9900 . ?
C21 C22 1.522(2) . ?
C25 H25A 0.9800 . ?
C25 H25B 0.9800 . ?
C25 H25C 0.9800 . ?
C19 H19A 0.9800 . ?
C19 H19B 0.9800 . ?
C19 H19C 0.9800 . ?
C22 H22A 0.9800 . ?
C22 H22B 0.9800 . ?
C22 H22C 0.9800 . ?

loop_
_geom_torsion_atom_site_label_1
_geom_torsion_atom_site_label_2
_geom_torsion_atom_site_label_3
_geom_torsion_atom_site_label_4
_geom_torsion
_geom_torsion_site_symmetry_1
_geom_torsion_site_symmetry_2
_geom_torsion_site_symmetry_3
_geom_torsion_site_symmetry_4
_geom_torsion_publ_flag
Fe1 P2 C17 C18 -57.32(12) . . . . ?
Fe1 P2 C14 C15 161.78(11) . . . . ?
Fe1 P2 C13 C12 42.55(9) . . . . ?
Fe1 P1 C23 C24 177.11(9) . . . . ?
Fe1 P1 C12 C13 27.71(10) . . . . ?
Fe1 P1 C20 C21 71.50(12) . . . . ?
Fe1 O1 C7 O2 177.30(12) . . . . ?
Fe1 O1 C7 C1 -2.60(16) . . . . ?
Fe1 C4 C5 C6 59.60(8) . . . . ?
Fe1 C4 C5 C10 -129.38(12) . . . . ?
Fe1 C4 C3 C2 -60.11(8) . . . . ?
Fe1 C4 C3 C8 124.60(13) . . . . ?
Fe1 C5 C6 C2 58.43(8) . . . . ?
Fe1 C5 C6 C11 -130.63(14) . . . . ?
Fe1 C3 C2 C6 -61.61(9) . . . . ?
Fe1 C3 C2 C1 104.53(12) . . . . ?
Fe1 C6 C2 C3 60.67(8) . . . . ?
Fe1 C6 C2 C1 -104.84(13) . . . . ?
Fe1 C2 C1 C7 8.57(16) . . . . ?
P2 C17 C18 C19 172.86(13) . . . . ?
P2 C14 C15 C16 -178.96(13) . . . . ?
P1 C23 C24 C25 -177.81(11) . . . . ?
P1 C12 C13 P2 -43.78(11) . . . . ?
P1 C20 C21 C22 175.86(14) . . . . ?
O1 C7 C1 C2 -4.15(19) . . . . ?
O2 C7 C1 C2 175.95(14) . . . . ?
C4 C5 C6 Fe1 -59.84(8) . . . . ?
C4 C5 C6 C2 -1.40(14) . . . . ?
C4 C5 C6 C11 169.54(12) . . . . ?
C4 C3 C2 Fe1 61.49(8) . . . . ?
C4 C3 C2 C6 -0.11(14) . . . . ?
C4 C3 C2 C1 166.03(11) . . . . ?
C23 P1 C12 C13 158.72(9) . . . . ?
C23 P1 C20 C21 -65.88(12) . . . . ?
C5 C4 C3 Fe1 59.34(8) . . . . ?
C5 C4 C3 C2 -0.76(13) . . . . ?
C5 C4 C3 C8 -176.06(12) . . . . ?
C5 C6 C2 Fe1 -59.74(8) . . . . ?
C5 C6 C2 C3 0.93(14) . . . . ?
C5 C6 C2 C1 -164.58(12) . . . . ?
C3 C4 C5 Fe1 -58.25(8) . . . . ?
C3 C4 C5 C6 1.35(13) . . . . ?
C3 C4 C5 C10 172.36(11) . . . . ?
C3 C2 C1 C7 -71.75(17) . . . . ?
C6 C2 C1 C7 91.93(16) . . . . ?
C17 P2 C14 C15 -61.01(14) . . . . ?
C17 P2 C13 C12 -90.97(10) . . . . ?
C9 C4 C5 Fe1 129.24(12) . . . . ?
C9 C4 C5 C6 -171.16(11) . . . . ?
C9 C4 C5 C10 -0.15(19) . . . . ?
C9 C4 C3 Fe1 -128.46(12) . . . . ?
C9 C4 C3 C2 171.43(11) . . . . ?
C9 C4 C3 C8 -3.9(2) . . . . ?
C14 P2 C17 C18 171.78(11) . . . . ?
C14 P2 C13 C12 163.79(9) . . . . ?
C12 P1 C23 C24 54.10(12) . . . . ?
C12 P1 C20 C21 -170.43(11) . . . . ?
C13 P2 C17 C18 65.31(11) . . . . ?
C13 P2 C14 C15 44.96(14) . . . . ?
C20 P1 C23 C24 -48.92(12) . . . . ?
C20 P1 C12 C13 -94.76(10) . . . . ?
C10 C5 C6 Fe1 129.44(13) . . . . ?
C10 C5 C6 C2 -172.13(12) . . . . ?
C10 C5 C6 C11 -1.2(2) . . . . ?
C8 C3 C2 Fe1 -122.99(12) . . . . ?
C8 C3 C2 C6 175.40(12) . . . . ?
C8 C3 C2 C1 -18.46(19) . . . . ?
C11 C6 C2 Fe1 129.42(14) . . . . ?
C11 C6 C2 C3 -169.91(12) . . . . ?
C11 C6 C2 C1 24.6(2) . . . . ?
